data_7239449
loop_
_publ_author_name
'Zhang, Cheng'
'Zhang, Lan-Xi'
'Qiu, Yang'
'Xu, Biao'
'Zong, Yu'
'Guo, Qi-Xiang'

_publ_section_title
;
 Highly efficient [3 + 2] reaction of 3-vinylindoles with
 3-indolylmethanols by Br\/onsted-acid catalysis
;
_journal_issue 14
_journal_name_full 'RSC Advances'
_journal_page_first 6916
_journal_paper_doi 10.1039/c3ra47056c
_journal_volume 4
_journal_year 2014
_chemical_formula_moiety 'C31 H23 F N2'
_chemical_formula_sum 'C31 H23 F N2'
_chemical_formula_weight 442.51
_space_group_IT_number 14
_space_group_name_Hall '-P 2ybc'
_space_group_name_H-M_alt 'P 1 21/c 1'
_symmetry_cell_setting monoclinic
_symmetry_space_group_name_Hall '-P 2ybc'
_symmetry_space_group_name_H-M 'P 1 21/c 1'
_atom_sites_solution_hydrogens geom
_atom_sites_solution_primary direct
_atom_sites_solution_secondary difmap
_audit_creation_method SHELXL-97
_cell_angle_alpha 90.00
_cell_angle_beta 96.456(12)
_cell_angle_gamma 90.00
_cell_formula_units_Z 4
_cell_length_a 11.818(6)
_cell_length_b 10.447(5)
_cell_length_c 19.261(10)
_cell_measurement_reflns_used 2391
_cell_measurement_temperature 298(2)
_cell_measurement_theta_max 22.09
_cell_measurement_theta_min 2.22
_cell_volume 2363(2)
_computing_cell_refinement 'SAINT (Bruker, 2002)'
_computing_data_collection 'SMART (Bruker, 2002)'
_computing_data_reduction SAINT
_computing_molecular_graphics 'XP (Bruker, 2002)'
_computing_publication_material 'SHELXL-97 (Bruker, 2002)'
_computing_structure_refinement 'SHELXL-97 (Sheldrick, 1997)'
_computing_structure_solution 'SHELXS-97 (Sheldrick, 1997)'
_diffrn_ambient_temperature 298(2)
_diffrn_measured_fraction_theta_full 0.991
_diffrn_measured_fraction_theta_max 0.991
_diffrn_measurement_device_type 'Bruker APEX II area-detector diffractometer'
_diffrn_measurement_method '\f and \w scans'
_diffrn_radiation_monochromator graphite
_diffrn_radiation_source 'fine-focus sealed tube'
_diffrn_radiation_type MoK\a
_diffrn_radiation_wavelength 0.71073
_diffrn_reflns_av_R_equivalents 0.0610
_diffrn_reflns_av_sigmaI/netI 0.0583
_diffrn_reflns_limit_h_max 14
_diffrn_reflns_limit_h_min -11
_diffrn_reflns_limit_k_max 12
_diffrn_reflns_limit_k_min -12
_diffrn_reflns_limit_l_max 23
_diffrn_reflns_limit_l_min -22
_diffrn_reflns_number 16188
_diffrn_reflns_theta_full 25.50
_diffrn_reflns_theta_max 25.50
_diffrn_reflns_theta_min 2.59
_exptl_absorpt_coefficient_mu 0.078
_exptl_absorpt_correction_T_max 0.9838
_exptl_absorpt_correction_T_min 0.9747
_exptl_absorpt_correction_type multi-scan
_exptl_absorpt_process_details 'SADABS (Bruker, 2002)'
_exptl_crystal_colour Colorless
_exptl_crystal_density_diffrn 1.244
_exptl_crystal_density_method 'not measured'
_exptl_crystal_description Prism
_exptl_crystal_F_000 928
_exptl_crystal_size_max 0.33
_exptl_crystal_size_mid 0.25
_exptl_crystal_size_min 0.21
_refine_diff_density_max 0.193
_refine_diff_density_min -0.220
_refine_diff_density_rms 0.053
_refine_ls_extinction_coef 0.0076(19)
_refine_ls_extinction_expression Fc^*^=kFc[1+0.001xFc^2^\l^3^/sin(2\q)]^-1/4^
_refine_ls_extinction_method SHELXL
_refine_ls_goodness_of_fit_ref 0.975
_refine_ls_hydrogen_treatment constr
_refine_ls_matrix_type full
_refine_ls_number_parameters 308
_refine_ls_number_reflns 4363
_refine_ls_number_restraints 0
_refine_ls_restrained_S_all 0.975
_refine_ls_R_factor_all 0.0973
_refine_ls_R_factor_gt 0.0542
_refine_ls_shift/su_max 0.000
_refine_ls_shift/su_mean 0.000
_refine_ls_structure_factor_coef Fsqd
_refine_ls_weighting_details 'calc w=1/[\s^2^(Fo^2^)+(0.1101P)^2^+0.0000P] where P=(Fo^2^+2Fc^2^)/3'
_refine_ls_weighting_scheme calc
_refine_ls_wR_factor_gt 0.1585
_refine_ls_wR_factor_ref 0.1832
_reflns_number_gt 2617
_reflns_number_total 4363
_reflns_threshold_expression I>2\s(I)
_cod_data_source_file c3ra47056c.txt
_cod_data_source_block mo_20131008a_0m
_cod_depositor_comments
;
The following automatic conversions were performed:

data item '_exptl_absorpt_correction_type' value 'Multi-scan' was
changed to 'multi-scan' in accordance with the
/home/saulius/struct/COD-crude-data/automatic-downloads/DataCite-retrospective/RSC/depositions/lib/dictionaries/cif_core.dic
dictionary named 'cif_core.dic' version 2.4.2 last updated on
2011-04-26.

data item '_symmetry_cell_setting' value 'Monoclinic' was changed to
'monoclinic' in accordance with the
/home/saulius/struct/COD-crude-data/automatic-downloads/DataCite-retrospective/RSC/depositions/lib/dictionaries/cif_core.dic
dictionary named 'cif_core.dic' version 2.4.2 last updated on
2011-04-26.

Automatic conversion script
Id: cif_fix_values 6909 2019-04-08 15:41:33Z antanas 
;
_cod_original_sg_symbol_H-M 'P 21/c'
_cod_database_code 7239449

loop_
_symmetry_equiv_pos_as_xyz
'x, y, z'
'-x, y+1/2, -z+1/2'
'-x, -y, -z'
'x, -y-1/2, z-1/2'

loop_
_atom_site_label
_atom_site_type_symbol
_atom_site_fract_x
_atom_site_fract_y
_atom_site_fract_z
_atom_site_U_iso_or_equiv
_atom_site_adp_type
_atom_site_occupancy
_atom_site_symmetry_multiplicity
_atom_site_calc_flag
_atom_site_refinement_flags
F1 F 1.2538(2) 0.59426(16) 0.05513(14) 0.1352(10) Uani 1 1 d .
N1 N 0.86257(17) 1.05676(16) 0.15977(10) 0.0552(5) Uani 1 1 d .
H1 H 0.9267 1.0952 0.1587 0.066 Uiso 1 1 calc R
N2 N 1.2207(2) 0.8314(3) 0.26763(16) 0.0875(8) Uani 1 1 d .
H2A H 1.2898 0.8396 0.2866 0.105 Uiso 1 1 calc R
C1 C 0.7599(2) 1.08813(19) 0.12009(12) 0.0546(6) Uani 1 1 d .
C2 C 0.7366(3) 1.1846(2) 0.07073(14) 0.0693(8) Uani 1 1 d .
H2 H 0.7939 1.2384 0.0586 0.083 Uiso 1 1 calc R
C3 C 0.6259(3) 1.1977(3) 0.04039(16) 0.0806(9) Uani 1 1 d .
H3 H 0.6079 1.2615 0.0074 0.097 Uiso 1 1 calc R
C4 C 0.5410(3) 1.1168(3) 0.05850(15) 0.0786(8) Uani 1 1 d .
H4 H 0.4667 1.1290 0.0380 0.094 Uiso 1 1 calc R
C5 C 0.5636(2) 1.0182(2) 0.10633(13) 0.0647(7) Uani 1 1 d .
H5 H 0.5057 0.9638 0.1171 0.078 Uiso 1 1 calc R
C6 C 0.67570(19) 1.00230(19) 0.13815(11) 0.0516(6) Uani 1 1 d .
C7 C 0.73257(19) 0.91643(18) 0.18877(11) 0.0469(5) Uani 1 1 d .
C8 C 0.84266(19) 0.95379(17) 0.20060(11) 0.0478(5) Uani 1 1 d .
C9 C 0.91135(19) 0.88640(19) 0.26050(12) 0.0482(5) Uani 1 1 d .
H9 H 0.9137 0.9408 0.3021 0.058 Uiso 1 1 calc R
C10 C 0.83129(17) 0.76897(18) 0.27012(11) 0.0442(5) Uani 1 1 d .
H10 H 0.8568 0.6982 0.2423 0.053 Uiso 1 1 calc R
C11 C 0.70725(18) 0.80835(18) 0.23642(12) 0.0482(6) Uani 1 1 d .
H11 H 0.6651 0.8426 0.2733 0.058 Uiso 1 1 calc R
C12 C 0.64225(18) 0.69601(19) 0.20278(12) 0.0500(6) Uani 1 1 d .
C13 C 0.5809(2) 0.6172(3) 0.24231(16) 0.0722(7) Uani 1 1 d .
H13 H 0.5762 0.6371 0.2890 0.087 Uiso 1 1 calc R
C14 C 0.5267(2) 0.5099(3) 0.2141(2) 0.0909(10) Uani 1 1 d .
H14 H 0.4872 0.4575 0.2420 0.109 Uiso 1 1 calc R
C15 C 0.5302(2) 0.4789(3) 0.1451(2) 0.0876(10) Uani 1 1 d .
H15 H 0.4927 0.4066 0.1260 0.105 Uiso 1 1 calc R
C16 C 0.5899(3) 0.5565(3) 0.10468(18) 0.0871(9) Uani 1 1 d .
H16 H 0.5930 0.5368 0.0579 0.105 Uiso 1 1 calc R
C17 C 0.6458(2) 0.6647(2) 0.13351(14) 0.0714(7) Uani 1 1 d .
H17 H 0.6860 0.7165 0.1056 0.086 Uiso 1 1 calc R
C18 C 0.83263(18) 0.72158(18) 0.34427(11) 0.0465(5) Uani 1 1 d .
C19 C 0.8118(3) 0.8031(2) 0.39784(13) 0.0723(8) Uani 1 1 d .
H19 H 0.8008 0.8898 0.3884 0.087 Uiso 1 1 calc R
C20 C 0.8069(3) 0.7590(3) 0.46507(15) 0.0875(9) Uani 1 1 d .
H20 H 0.7926 0.8161 0.5001 0.105 Uiso 1 1 calc R
C21 C 0.8228(3) 0.6324(3) 0.48059(15) 0.0812(8) Uani 1 1 d .
H21 H 0.8199 0.6028 0.5259 0.097 Uiso 1 1 calc R
C22 C 0.8429(3) 0.5501(2) 0.42847(15) 0.0797(8) Uani 1 1 d .
H22 H 0.8533 0.4635 0.4383 0.096 Uiso 1 1 calc R
C23 C 0.8481(2) 0.5940(2) 0.36089(13) 0.0597(7) Uani 1 1 d .
H23 H 0.8623 0.5363 0.3262 0.072 Uiso 1 1 calc R
C24 C 1.03088(19) 0.8493(2) 0.25019(12) 0.0527(6) Uani 1 1 d .
C25 C 1.06849(19) 0.7778(2) 0.19342(13) 0.0537(6) Uani 1 1 d .
C26 C 1.0145(2) 0.7247(2) 0.13192(15) 0.0649(7) Uani 1 1 d .
H26 H 0.9358 0.7307 0.1220 0.078 Uiso 1 1 calc R
C27 C 1.0777(3) 0.6632(2) 0.08574(18) 0.0827(9) Uani 1 1 d .
H27 H 1.0426 0.6271 0.0447 0.099 Uiso 1 1 calc R
C28 C 1.1945(4) 0.6566(3) 0.1021(2) 0.0911(11) Uani 1 1 d .
C29 C 1.2525(3) 0.7062(3) 0.1600(3) 0.0958(12) Uani 1 1 d .
H29 H 1.3313 0.6995 0.1688 0.115 Uiso 1 1 calc R
C30 C 1.1878(2) 0.7684(3) 0.20621(18) 0.0710(8) Uani 1 1 d .
C31 C 1.1267(3) 0.8791(3) 0.29389(16) 0.0720(8) Uani 1 1 d .
H31 H 1.1277 0.9249 0.3353 0.086 Uiso 1 1 calc R

loop_
_atom_site_aniso_label
_atom_site_aniso_U_11
_atom_site_aniso_U_22
_atom_site_aniso_U_33
_atom_site_aniso_U_23
_atom_site_aniso_U_13
_atom_site_aniso_U_12
F1 0.164(2) 0.0771(11) 0.188(2) 0.0304(13) 0.1219(18) 0.0377(12)
N1 0.0667(13) 0.0408(9) 0.0569(12) 0.0060(8) 0.0025(10) -0.0059(8)
N2 0.0468(15) 0.1044(18) 0.108(2) 0.0419(17) -0.0078(14) -0.0107(13)
C1 0.0738(17) 0.0409(11) 0.0480(13) -0.0039(10) 0.0019(12) 0.0039(10)
C2 0.103(2) 0.0459(12) 0.0565(16) 0.0063(11) -0.0023(15) -0.0010(12)
C3 0.112(3) 0.0583(14) 0.0666(18) 0.0103(13) -0.0116(17) 0.0136(16)
C4 0.092(2) 0.0762(17) 0.0619(18) -0.0010(14) -0.0163(16) 0.0268(16)
C5 0.0717(17) 0.0647(14) 0.0557(15) -0.0037(12) -0.0010(13) 0.0106(12)
C6 0.0644(15) 0.0461(11) 0.0439(13) -0.0044(10) 0.0038(11) 0.0084(10)
C7 0.0545(14) 0.0389(10) 0.0470(13) -0.0017(9) 0.0043(10) 0.0077(9)
C8 0.0593(15) 0.0344(9) 0.0491(13) -0.0008(9) 0.0037(10) 0.0010(9)
C9 0.0580(14) 0.0413(10) 0.0445(12) -0.0020(9) 0.0029(10) -0.0039(9)
C10 0.0482(13) 0.0399(10) 0.0448(12) -0.0006(9) 0.0070(10) 0.0025(9)
C11 0.0496(14) 0.0474(11) 0.0486(13) 0.0004(10) 0.0097(10) 0.0073(9)
C12 0.0437(13) 0.0506(11) 0.0553(15) 0.0017(10) 0.0042(10) -0.0001(9)
C13 0.0600(17) 0.0820(17) 0.0761(19) 0.0021(14) 0.0149(14) -0.0141(13)
C14 0.072(2) 0.090(2) 0.111(3) -0.002(2) 0.0130(18) -0.0361(16)
C15 0.0653(19) 0.0700(17) 0.123(3) -0.0133(18) -0.0098(18) -0.0207(14)
C16 0.098(2) 0.0803(18) 0.080(2) -0.0195(17) -0.0020(17) -0.0150(17)
C17 0.0840(19) 0.0690(15) 0.0619(17) -0.0063(13) 0.0112(14) -0.0168(14)
C18 0.0514(13) 0.0407(10) 0.0472(13) 0.0015(9) 0.0043(10) -0.0007(9)
C19 0.122(2) 0.0454(12) 0.0507(15) -0.0016(11) 0.0164(15) 0.0050(13)
C20 0.146(3) 0.0693(16) 0.0487(16) -0.0024(14) 0.0204(17) -0.0023(17)
C21 0.119(2) 0.0733(17) 0.0522(16) 0.0161(14) 0.0116(16) -0.0100(16)
C22 0.123(2) 0.0511(13) 0.0665(19) 0.0176(13) 0.0154(16) 0.0020(14)
C23 0.0770(17) 0.0427(11) 0.0609(16) 0.0024(11) 0.0141(13) 0.0044(10)
C24 0.0518(14) 0.0478(11) 0.0565(14) 0.0123(10) -0.0017(11) -0.0074(10)
C25 0.0506(15) 0.0458(11) 0.0653(16) 0.0196(11) 0.0085(12) 0.0007(10)
C26 0.0715(17) 0.0527(13) 0.0727(18) 0.0075(12) 0.0181(14) 0.0077(11)
C27 0.114(3) 0.0535(14) 0.088(2) 0.0073(14) 0.0433(19) 0.0105(15)
C28 0.105(3) 0.0547(16) 0.127(3) 0.0272(19) 0.071(3) 0.0255(17)
C29 0.069(2) 0.079(2) 0.147(4) 0.052(2) 0.045(2) 0.0180(16)
C30 0.0548(17) 0.0673(15) 0.093(2) 0.0355(16) 0.0164(16) 0.0037(13)
C31 0.0677(19) 0.0750(15) 0.0699(18) 0.0210(14) -0.0076(15) -0.0175(14)

loop_
_atom_type_symbol
_atom_type_description
_atom_type_scat_dispersion_real
_atom_type_scat_dispersion_imag
_atom_type_scat_source
C C 0.0033 0.0016 'International Tables Vol C Tables 4.2.6.8 and 6.1.1.4'
H H 0.0000 0.0000 'International Tables Vol C Tables 4.2.6.8 and 6.1.1.4'
N N 0.0061 0.0033 'International Tables Vol C Tables 4.2.6.8 and 6.1.1.4'
F F 0.0171 0.0103 'International Tables Vol C Tables 4.2.6.8 and 6.1.1.4'

loop_
_geom_angle_atom_site_label_1
_geom_angle_atom_site_label_2
_geom_angle_atom_site_label_3
_geom_angle
C8 N1 C1 107.67(18)
C8 N1 H1 126.2
C1 N1 H1 126.2
C31 N2 C30 109.3(2)
C31 N2 H2A 125.3
C30 N2 H2A 125.3
C2 C1 N1 129.5(2)
C2 C1 C6 122.6(2)
N1 C1 C6 107.99(19)
C3 C2 C1 117.8(3)
C3 C2 H2 121.1
C1 C2 H2 121.1
C2 C3 C4 120.8(2)
C2 C3 H3 119.6
C4 C3 H3 119.6
C3 C4 C5 121.9(3)
C3 C4 H4 119.0
C5 C4 H4 119.0
C4 C5 C6 118.6(3)
C4 C5 H5 120.7
C6 C5 H5 120.7
C5 C6 C1 118.2(2)
C5 C6 C7 135.8(2)
C1 C6 C7 106.0(2)
C8 C7 C6 107.58(19)
C8 C7 C11 111.52(18)
C6 C7 C11 140.6(2)
C7 C8 N1 110.75(18)
C7 C8 C9 114.76(19)
N1 C8 C9 133.95(19)
C24 C9 C8 116.95(19)
C24 C9 C10 113.71(17)
C8 C9 C10 100.08(16)
C24 C9 H9 108.5
C8 C9 H9 108.5
C10 C9 H9 108.5
C18 C10 C9 115.13(17)
C18 C10 C11 112.47(17)
C9 C10 C11 106.82(16)
C18 C10 H10 107.4
C9 C10 H10 107.4
C11 C10 H10 107.4
C7 C11 C12 116.62(19)
C7 C11 C10 101.87(16)
C12 C11 C10 112.08(16)
C7 C11 H11 108.6
C12 C11 H11 108.6
C10 C11 H11 108.6
C17 C12 C13 117.8(2)
C17 C12 C11 122.1(2)
C13 C12 C11 120.1(2)
C14 C13 C12 121.3(3)
C14 C13 H13 119.4
C12 C13 H13 119.4
C13 C14 C15 120.8(3)
C13 C14 H14 119.6
C15 C14 H14 119.6
C16 C15 C14 118.9(3)
C16 C15 H15 120.6
C14 C15 H15 120.6
C15 C16 C17 120.3(3)
C15 C16 H16 119.9
C17 C16 H16 119.9
C12 C17 C16 120.9(3)
C12 C17 H17 119.5
C16 C17 H17 119.5
C23 C18 C19 116.9(2)
C23 C18 C10 121.6(2)
C19 C18 C10 121.37(18)
C18 C19 C20 121.6(2)
C18 C19 H19 119.2
C20 C19 H19 119.2
C21 C20 C19 120.6(3)
C21 C20 H20 119.7
C19 C20 H20 119.7
C20 C21 C22 118.8(3)
C20 C21 H21 120.6
C22 C21 H21 120.6
C21 C22 C23 120.8(2)
C21 C22 H22 119.6
C23 C22 H22 119.6
C18 C23 C22 121.3(2)
C18 C23 H23 119.4
C22 C23 H23 119.4
C31 C24 C25 106.3(2)
C31 C24 C9 125.9(2)
C25 C24 C9 127.8(2)
C26 C25 C30 118.3(3)
C26 C25 C24 134.6(2)
C30 C25 C24 107.0(2)
C27 C26 C25 120.1(3)
C27 C26 H26 119.9
C25 C26 H26 119.9
C28 C27 C26 118.3(3)
C28 C27 H27 120.8
C26 C27 H27 120.8
C29 C28 F1 118.7(4)
C29 C28 C27 124.9(3)
F1 C28 C27 116.4(4)
C28 C29 C30 116.3(3)
C28 C29 H29 121.9
C30 C29 H29 121.9
N2 C30 C29 130.6(3)
N2 C30 C25 107.4(3)
C29 C30 C25 122.0(3)
N2 C31 C24 109.9(3)
N2 C31 H31 125.0
C24 C31 H31 125.0

loop_
_geom_bond_atom_site_label_1
_geom_bond_atom_site_label_2
_geom_bond_distance
F1 C28 1.370(4)
N1 C8 1.368(3)
N1 C1 1.399(3)
N1 H1 0.8600
N2 C31 1.365(4)
N2 C30 1.371(4)
N2 H2A 0.8600
C1 C2 1.391(3)
C1 C6 1.411(3)
C2 C3 1.379(4)
C2 H2 0.9300
C3 C4 1.386(4)
C3 H3 0.9300
C4 C5 1.388(4)
C4 H4 0.9300
C5 C6 1.406(3)
C5 H5 0.9300
C6 C7 1.435(3)
C7 C8 1.353(3)
C7 C11 1.506(3)
C8 C9 1.508(3)
C9 C24 1.499(3)
C9 C10 1.573(3)
C9 H9 0.9800
C10 C18 1.510(3)
C10 C11 1.589(3)
C10 H10 0.9800
C11 C12 1.508(3)
C11 H11 0.9800
C12 C17 1.379(4)
C12 C13 1.381(3)
C13 C14 1.373(4)
C13 H13 0.9300
C14 C15 1.373(4)
C14 H14 0.9300
C15 C16 1.372(4)
C15 H15 0.9300
C16 C17 1.392(4)
C16 H16 0.9300
C17 H17 0.9300
C18 C23 1.378(3)
C18 C19 1.381(3)
C19 C20 1.382(4)
C19 H19 0.9300
C20 C21 1.364(4)
C20 H20 0.9300
C21 C22 1.363(4)
C21 H21 0.9300
C22 C23 1.388(4)
C22 H22 0.9300
C23 H23 0.9300
C24 C31 1.369(3)
C24 C25 1.435(3)
C25 C26 1.396(4)
C25 C30 1.408(3)
C26 C27 1.383(4)
C26 H26 0.9300
C27 C28 1.382(5)
C27 H27 0.9300
C28 C29 1.346(5)
C29 C30 1.397(5)
C29 H29 0.9300
C31 H31 0.9300

loop_
_geom_torsion_atom_site_label_1
_geom_torsion_atom_site_label_2
_geom_torsion_atom_site_label_3
_geom_torsion_atom_site_label_4
_geom_torsion
C8 N1 C1 C2 -179.5(2)
C8 N1 C1 C6 0.6(2)
N1 C1 C2 C3 -177.9(2)
C6 C1 C2 C3 2.0(4)
C1 C2 C3 C4 -0.2(4)
C2 C3 C4 C5 -1.4(4)
C3 C4 C5 C6 1.3(4)
C4 C5 C6 C1 0.4(3)
C4 C5 C6 C7 179.4(2)
C2 C1 C6 C5 -2.0(3)
N1 C1 C6 C5 177.87(19)
C2 C1 C6 C7 178.6(2)
N1 C1 C6 C7 -1.4(2)
C5 C6 C7 C8 -177.3(2)
C1 C6 C7 C8 1.8(2)
C5 C6 C7 C11 -4.7(5)
C1 C6 C7 C11 174.4(2)
C6 C7 C8 N1 -1.5(2)
C11 C7 C8 N1 -176.48(17)
C6 C7 C8 C9 171.22(17)
C11 C7 C8 C9 -3.8(2)
C1 N1 C8 C7 0.6(2)
C1 N1 C8 C9 -170.2(2)
C7 C8 C9 C24 139.5(2)
N1 C8 C9 C24 -50.0(3)
C7 C8 C9 C10 16.3(2)
N1 C8 C9 C10 -173.2(2)
C24 C9 C10 C18 87.2(2)
C8 C9 C10 C18 -147.25(17)
C24 C9 C10 C11 -147.11(18)
C8 C9 C10 C11 -21.6(2)
C8 C7 C11 C12 -132.9(2)
C6 C7 C11 C12 54.6(4)
C8 C7 C11 C10 -10.6(2)
C6 C7 C11 C10 177.0(3)
C18 C10 C11 C7 147.40(16)
C9 C10 C11 C7 20.2(2)
C18 C10 C11 C12 -87.2(2)
C9 C10 C11 C12 145.56(18)
C7 C11 C12 C17 26.3(3)
C10 C11 C12 C17 -90.5(3)
C7 C11 C12 C13 -156.8(2)
C10 C11 C12 C13 86.4(3)
C17 C12 C13 C14 1.1(4)
C11 C12 C13 C14 -176.0(2)
C12 C13 C14 C15 -1.2(5)
C13 C14 C15 C16 0.6(5)
C14 C15 C16 C17 0.0(5)
C13 C12 C17 C16 -0.4(4)
C11 C12 C17 C16 176.5(2)
C15 C16 C17 C12 -0.1(4)
C9 C10 C18 C23 -129.8(2)
C11 C10 C18 C23 107.6(2)
C9 C10 C18 C19 54.0(3)
C11 C10 C18 C19 -68.6(3)
C23 C18 C19 C20 0.1(4)
C10 C18 C19 C20 176.5(2)
C18 C19 C20 C21 0.1(5)
C19 C20 C21 C22 -0.4(5)
C20 C21 C22 C23 0.5(5)
C19 C18 C23 C22 0.0(4)
C10 C18 C23 C22 -176.4(2)
C21 C22 C23 C18 -0.3(4)
C8 C9 C24 C31 127.1(2)
C10 C9 C24 C31 -117.0(2)
C8 C9 C24 C25 -52.2(3)
C10 C9 C24 C25 63.7(3)
C31 C24 C25 C26 -177.4(2)
C9 C24 C25 C26 2.1(4)
C31 C24 C25 C30 -0.1(2)
C9 C24 C25 C30 179.3(2)
C30 C25 C26 C27 0.9(3)
C24 C25 C26 C27 177.9(2)
C25 C26 C27 C28 -0.2(4)
C26 C27 C28 C29 -0.3(4)
C26 C27 C28 F1 179.7(2)
F1 C28 C29 C30 -179.8(2)
C27 C28 C29 C30 0.1(4)
C31 N2 C30 C29 178.9(2)
C31 N2 C30 C25 0.4(3)
C28 C29 C30 N2 -177.8(3)
C28 C29 C30 C25 0.5(4)
C26 C25 C30 N2 177.6(2)
C24 C25 C30 N2 -0.2(2)
C26 C25 C30 C29 -1.0(3)
C24 C25 C30 C29 -178.8(2)
C30 N2 C31 C24 -0.5(3)
C25 C24 C31 N2 0.4(3)
C9 C24 C31 N2 -179.1(2)
